data_2014710
loop_
_publ_author_name
'\;Seng\"ul, Abdurrahman'
'B\"uy\"ukg\"ung\"or, Orhan'

_publ_section_title <i>trans</i>-Diaquabis(6-hydroxypicolinato-\k^2^<i>N</i>,<i>O</i>^2^)copper(II)
_journal_issue 3
_journal_name_full 'Acta Crystallographica Section C'
_journal_page_first m119
_journal_page_last m121
_journal_paper_doi 10.1107/S0108270104031178
_journal_volume 61
_journal_year 2005
_chemical_formula_iupac '[Cu (C6 H4 N O3)2 (H2 O)2]'
_chemical_formula_moiety 'C12 H12 Cu N2 O8'
_chemical_formula_sum 'C12 H12 Cu N2 O8'
_chemical_formula_weight 375.78
_chemical_name_systematic
;
trans-Diaquabis(6-hydroxypicolinato-\k^2^N,O^2^)copper(II)
;
_space_group_IT_number 2
_symmetry_cell_setting triclinic
_symmetry_space_group_name_Hall '-P 1'
_symmetry_space_group_name_H-M 'P -1'
_atom_sites_solution_hydrogens geom
_atom_sites_solution_primary direct
_atom_sites_solution_secondary difmap
_cell_angle_alpha 99.605(12)
_cell_angle_beta 92.776(12)
_cell_angle_gamma 113.758(11)
_cell_formula_units_Z 1
_cell_length_a 6.1036(8)
_cell_length_b 7.2946(11)
_cell_length_c 8.5571(13)
_cell_measurement_reflns_used 7424
_cell_measurement_temperature 296
_cell_measurement_theta_max 27.23
_cell_measurement_theta_min 2.43
_cell_volume 340.98(9)
_computing_cell_refinement X-AREA
_computing_data_collection 'X-AREA (Stoe & Cie, 2002)'
_computing_data_reduction 'X-RED (Stoe & Cie, 2002)'
_computing_molecular_graphics 'Ortep-3 for Windows (Farrugia, 1997)'
_computing_publication_material 'WinGX (Farrugia, 1998)'
_computing_structure_refinement 'SHELXL97 (Sheldrick, 1997)'
_computing_structure_solution 'SHELXS97 (Sheldrick, 1997)'
_diffrn_ambient_temperature 296
_diffrn_detector_area_resol_mean 6.67
_diffrn_measured_fraction_theta_full 1.000
_diffrn_measured_fraction_theta_max 1.000
_diffrn_measurement_device_type 'Stoe IPDS-II'
_diffrn_measurement_method 'rotation method'
_diffrn_radiation_monochromator 'plane graphite'
_diffrn_radiation_source 'fine-focus sealed tube'
_diffrn_radiation_type MoK\a
_diffrn_radiation_wavelength 0.71073
_diffrn_reflns_av_R_equivalents 0.0571
_diffrn_reflns_av_sigmaI/netI 0.0384
_diffrn_reflns_limit_h_max 7
_diffrn_reflns_limit_h_min -7
_diffrn_reflns_limit_k_max 8
_diffrn_reflns_limit_k_min -8
_diffrn_reflns_limit_l_max 10
_diffrn_reflns_limit_l_min -10
_diffrn_reflns_number 5001
_diffrn_reflns_theta_full 26.00
_diffrn_reflns_theta_max 26.00
_diffrn_reflns_theta_min 2.43
_diffrn_standards_decay_% <2
_diffrn_standards_number 0
_exptl_absorpt_coefficient_mu 1.650
_exptl_absorpt_correction_T_max 0.8261
_exptl_absorpt_correction_T_min 0.7258
_exptl_absorpt_correction_type integration
_exptl_absorpt_process_details '(X-RED; Stoe & Cie, 2002)'
_exptl_crystal_colour blue
_exptl_crystal_density_diffrn 1.830
_exptl_crystal_density_method 'not measured'
_exptl_crystal_description prism
_exptl_crystal_F_000 191
_exptl_crystal_size_max 0.240
_exptl_crystal_size_mid 0.180
_exptl_crystal_size_min 0.140
_refine_diff_density_max 0.375
_refine_diff_density_min -0.346
_refine_ls_extinction_method none
_refine_ls_goodness_of_fit_ref 0.989
_refine_ls_hydrogen_treatment mixed
_refine_ls_matrix_type full
_refine_ls_number_parameters 118
_refine_ls_number_reflns 1341
_refine_ls_number_restraints 0
_refine_ls_restrained_S_all 0.989
_refine_ls_R_factor_all 0.0346
_refine_ls_R_factor_gt 0.0293
_refine_ls_shift/su_max 0.000
_refine_ls_shift/su_mean 0.000
_refine_ls_structure_factor_coef Fsqd
_refine_ls_weighting_details 'calc w=1/[\s^2^(Fo^2^)+(0.0439P)^2^] where P=(Fo^2^+2Fc^2^)/3'
_refine_ls_weighting_scheme calc
_refine_ls_wR_factor_gt 0.0692
_refine_ls_wR_factor_ref 0.0707
_reflns_number_gt 1190
_reflns_number_total 1341
_reflns_threshold_expression I>2\s(I)
_cod_data_source_file jz1676.cif
_cod_data_source_block (I)
_cod_depositor_comments
;
The following automatic conversions were performed:
'_symmetry_cell_setting' value 'Triclinic' changed to 'triclinic'
according to '/home/saulius/struct/CIF-dictionaries/cif_core.dic'
dictionary named 'cif_core.dic' version 2.4.1 from 2010-06-29.

Automatic conversion script
Id: cif_fix_enum 1527 2010-12-29 10:47:43Z saulius 

The following automatic conversions were performed:

'_symmetry_cell_setting' value 'Triclinic' changed to 'triclinic'
according to /home/saulius/struct/CIF-dictionaries/cif_core.dic
dictionary named 'cif_core.dic' version 2.4.1 from 2010-06-29.

Automatic conversion script
Id: cif_fix_values 1715 2011-07-08 13:25:40Z adriana 
;
_cod_original_sg_symbol_Hall '-P 1 '
_cod_original_sg_symbol_H-M ' P -1'
_cod_database_code 2014710

loop_
_symmetry_equiv_pos_as_xyz
'x, y, z'
'-x, -y, -z'

loop_
_atom_site_label
_atom_site_fract_x
_atom_site_fract_y
_atom_site_fract_z
_atom_site_U_iso_or_equiv
_atom_site_adp_type
_atom_site_calc_flag
_atom_site_refinement_flags
_atom_site_occupancy
_atom_site_disorder_assembly
_atom_site_disorder_group
_atom_site_type_symbol
C1 0.7474(4) 0.7411(3) 0.2894(3) 0.0343(5) Uani d . 1 . . C
C2 0.8042(5) 0.8426(4) 0.1671(3) 0.0444(6) Uani d . 1 . . C
H2 0.9631 0.9288 0.1607 0.053 Uiso calc R 1 . . H
C3 0.6181(5) 0.8143(4) 0.0516(3) 0.0485(6) Uani d . 1 . . C
H3 0.6518 0.8828 -0.0327 0.058 Uiso calc R 1 . . H
C4 0.3873(5) 0.6863(4) 0.0628(3) 0.0450(6) Uani d . 1 . . C
H4 0.2620 0.6656 -0.0139 0.054 Uiso calc R 1 . . H
C5 0.3411(4) 0.5863(4) 0.1911(3) 0.0366(5) Uani d . 1 . . C
C7 0.9332(4) 0.7592(3) 0.4209(3) 0.0360(5) Uani d . 1 . . C
N1 0.5188(3) 0.6149(3) 0.3029(2) 0.0332(4) Uani d . 1 . . N
O1 0.8470(3) 0.6545(3) 0.5285(2) 0.0425(4) Uani d . 1 . . O
O2 1.1468(3) 0.8652(3) 0.4215(2) 0.0470(4) Uani d . 1 . . O
O3 0.1154(3) 0.4588(3) 0.1990(2) 0.0488(4) Uani d . 1 . . O
O4 0.4596(4) 0.8038(3) 0.6540(2) 0.0494(5) Uani d . 1 . . O
Cu1 0.5000 0.5000 0.5000 0.03532(16) Uani d S 1 . . Cu
H1A 0.361(7) 0.810(6) 0.598(5) 0.089(15) Uiso d . 1 . . H
H1B 0.572(6) 0.893(5) 0.645(4) 0.058(10) Uiso d . 1 . . H
H3A 0.112(5) 0.418(4) 0.277(3) 0.035(7) Uiso d . 1 . . H

loop_
_atom_site_aniso_label
_atom_site_aniso_U_11
_atom_site_aniso_U_22
_atom_site_aniso_U_33
_atom_site_aniso_U_12
_atom_site_aniso_U_13
_atom_site_aniso_U_23
C1 0.0315(11) 0.0350(12) 0.0364(11) 0.0144(10) 0.0047(9) 0.0061(9)
C2 0.0403(13) 0.0443(13) 0.0478(14) 0.0130(11) 0.0113(11) 0.0177(11)
C3 0.0562(16) 0.0535(15) 0.0413(13) 0.0230(13) 0.0123(12) 0.0221(11)
C4 0.0484(14) 0.0532(14) 0.0361(12) 0.0240(12) -0.0020(10) 0.0112(10)
C5 0.0349(12) 0.0387(12) 0.0350(11) 0.0156(10) -0.0004(9) 0.0051(9)
C7 0.0293(11) 0.0343(11) 0.0431(12) 0.0129(10) 0.0042(9) 0.0053(9)
N1 0.0294(9) 0.0345(9) 0.0337(9) 0.0120(8) 0.0017(7) 0.0061(7)
O1 0.0291(8) 0.0486(9) 0.0453(9) 0.0095(7) -0.0007(7) 0.0165(7)
O2 0.0295(9) 0.0473(10) 0.0598(11) 0.0098(8) 0.0060(8) 0.0156(8)
O3 0.0335(9) 0.0597(11) 0.0448(10) 0.0098(8) -0.0061(7) 0.0173(9)
O4 0.0474(11) 0.0452(11) 0.0539(11) 0.0157(10) 0.0072(10) 0.0149(9)
Cu1 0.0246(2) 0.0405(3) 0.0360(2) 0.00662(17) 0.00005(15) 0.01435(16)

loop_
_atom_type_symbol
_atom_type_description
_atom_type_scat_dispersion_real
_atom_type_scat_dispersion_imag
_atom_type_scat_source
C C 0.0033 0.0016 'International Tables Vol C Tables 4.2.6.8 and 6.1.1.4'
H H 0.0000 0.0000 'International Tables Vol C Tables 4.2.6.8 and 6.1.1.4'
N N 0.0061 0.0033 'International Tables Vol C Tables 4.2.6.8 and 6.1.1.4'
O O 0.0106 0.0060 'International Tables Vol C Tables 4.2.6.8 and 6.1.1.4'
Cu Cu 0.3201 1.2651 'International Tables Vol C Tables 4.2.6.8 and 6.1.1.4'

loop_
_geom_angle_atom_site_label_1
_geom_angle_atom_site_label_2
_geom_angle_atom_site_label_3
_geom_angle_site_symmetry_1
_geom_angle_site_symmetry_3
_geom_angle
_geom_angle_publ_flag
N1 C1 C2 . . 122.6(2) ?
N1 C1 C7 . . 114.29(19) ?
C2 C1 C7 . . 123.1(2) ?
C1 C2 C3 . . 118.4(2) ?
C1 C2 H2 . . 120.8 ?
C3 C2 H2 . . 120.8 ?
C4 C3 C2 . . 119.8(2) ?
C4 C3 H3 . . 120.1 ?
C2 C3 H3 . . 120.1 ?
C3 C4 C5 . . 119.1(2) ?
C3 C4 H4 . . 120.5 ?
C5 C4 H4 . . 120.5 ?
O3 C5 N1 . . 120.3(2) y
O3 C5 C4 . . 118.4(2) ?
N1 C5 C4 . . 121.3(2) ?
O2 C7 O1 . . 124.2(2) y
O2 C7 C1 . . 121.0(2) y
O1 C7 C1 . . 114.81(19) y
C5 N1 C1 . . 118.94(19) ?
C5 N1 Cu1 . . 129.17(15) ?
C1 N1 Cu1 . . 111.88(14) ?
C7 O1 Cu1 . . 115.89(14) ?
C5 O3 H3A . . 108.5(19) ?
Cu1 O4 H1A . . 101(3) ?
Cu1 O4 H1B . . 105(2) ?
H1A O4 H1B . . 104(4) ?
O1 Cu1 O1 2_666 . 180.0 ?
O1 Cu1 N1 2_666 . 96.91(7) ?
O1 Cu1 N1 . . 83.09(7) y
O1 Cu1 N1 2_666 2_666 83.09(7) ?
O1 Cu1 N1 . 2_666 96.91(7) ?
N1 Cu1 N1 . 2_666 180.0000(10) ?
O1 Cu1 O4 2_666 . 90.57(8) y
O1 Cu1 O4 . . 89.43(8) y
N1 Cu1 O4 . . 89.99(7) y
N1 Cu1 O4 2_666 . 90.01(7) ?

loop_
_geom_bond_atom_site_label_1
_geom_bond_atom_site_label_2
_geom_bond_site_symmetry_2
_geom_bond_distance
_geom_bond_publ_flag
C1 N1 . 1.351(3) ?
C1 C2 . 1.360(3) ?
C1 C7 . 1.509(3) ?
C2 C3 . 1.393(4) ?
C2 H2 . 0.9300 ?
C3 C4 . 1.360(4) ?
C3 H3 . 0.9300 ?
C4 C5 . 1.396(3) ?
C4 H4 . 0.9300 ?
C5 O3 . 1.328(3) y
C5 N1 . 1.336(3) ?
C7 O2 . 1.218(3) y
C7 O1 . 1.290(3) y
N1 Cu1 . 1.9931(18) y
O1 Cu1 . 1.9364(16) y
O3 H3A . 0.78(3) ?
O4 Cu1 . 2.491(2) y
O4 H1A . 0.77(4) ?
O4 H1B . 0.75(4) ?
Cu1 O1 2_666 1.9364(16) ?
Cu1 N1 2_666 1.9931(18) ?

loop_
_geom_hbond_atom_site_label_D
_geom_hbond_atom_site_label_H
_geom_hbond_atom_site_label_A
_geom_hbond_site_symmetry_A
_geom_hbond_distance_DH
_geom_hbond_distance_HA
_geom_hbond_distance_DA
_geom_hbond_angle_DHA
O3 H3A O1 2_666 0.78(3) 1.86(3) 2.631(2) 172(3)
O4 H1A O2 1_455 0.77(4) 2.14(4) 2.902(3) 168(4)
O4 H1B O2 2_776 0.75(4) 2.09(4) 2.831(3) 169(4)

loop_
_geom_torsion_atom_site_label_1
_geom_torsion_atom_site_label_2
_geom_torsion_atom_site_label_3
_geom_torsion_atom_site_label_4
_geom_torsion_site_symmetry_4
_geom_torsion
_geom_torsion_publ_flag
N1 C1 C2 C3 . -0.1(4) ?
C7 C1 C2 C3 . 179.9(2) ?
C1 C2 C3 C4 . -0.5(4) ?
C2 C3 C4 C5 . 0.4(4) ?
C3 C4 C5 O3 . -178.8(2) ?
C3 C4 C5 N1 . 0.3(4) ?
N1 C1 C7 O2 . 178.7(2) y
C2 C1 C7 O2 . -1.3(3) ?
N1 C1 C7 O1 . -1.0(3) y
C2 C1 C7 O1 . 179.0(2) ?
O3 C5 N1 C1 . 178.17(19) ?
C4 C5 N1 C1 . -1.0(3) ?
O3 C5 N1 Cu1 . -3.3(3) ?
C4 C5 N1 Cu1 . 177.56(16) ?
C2 C1 N1 C5 . 0.9(3) ?
C7 C1 N1 C5 . -179.13(18) ?
C2 C1 N1 Cu1 . -177.92(18) ?
C7 C1 N1 Cu1 . 2.1(2) ?
O2 C7 O1 Cu1 . 179.65(18) ?
C1 C7 O1 Cu1 . -0.7(2) ?
C7 O1 Cu1 N1 . 1.47(16) ?
C7 O1 Cu1 N1 2_666 -178.53(16) ?
C7 O1 Cu1 O4 . -88.59(16) ?
C5 N1 Cu1 O1 2_666 -0.6(2) ?
C1 N1 Cu1 O1 2_666 178.04(14) ?
C5 N1 Cu1 O1 . 179.4(2) ?
C1 N1 Cu1 O1 . -1.96(14) ?
C5 N1 Cu1 O4 . -91.1(2) ?
C1 N1 Cu1 O4 . 87.47(15) ?
